data_7218151
loop_
_publ_author_name
'Gnanasekaran, Rajalakshmi'
'Pavan, Mysore Srinivas'
'Kumaradhas, Poomani'

_publ_section_title
;
 Charge Density Distribution and Electrostatic Interactions of
 Ethionamide: An Inhibitor of enoyl acyl carrier protein reductase (inhA)
 enzyme of Mycobacterium tuberculosis
;
_journal_name_full 'RSC Adv.'
_journal_paper_doi 10.1039/C4RA07953A
_journal_year 2014
_chemical_formula_moiety 'C8 H10 N2 S'
_chemical_formula_sum 'C8 H10 N2 S'
_chemical_formula_weight 166.24
_chemical_name_common 2-ethylpyridine-4-carbothioamide
_space_group_IT_number 9
_symmetry_cell_setting monoclinic
_symmetry_space_group_name_Hall 'I -2ya'
_symmetry_space_group_name_H-M 'I 1 a 1'
_atom_sites_solution_hydrogens geom
_atom_sites_solution_primary direct
_atom_sites_solution_secondary difmap
_audit_conform_dict_location ftp://ftp.iucr.org/pub/cif_core.dic
_audit_conform_dict_name cif_core.dic
_audit_conform_dict_version 2.3
_audit_creation_date '12-Oct-10 T00:48:47-00:00'
_audit_creation_method 'XD routine XDCIF'
_cell_angle_alpha 90.00
_cell_angle_beta 109.394(3)
_cell_angle_gamma 90.00
_cell_formula_units_Z 4
_cell_length_a 7.1626(2)
_cell_length_b 14.9639(3)
_cell_length_c 7.9231(2)
_cell_measurement_reflns_used 33722
_cell_measurement_temperature 104.8(4)
_cell_measurement_theta_max 51.99
_cell_measurement_theta_min 3.04
_cell_volume 801.02(4)
_computing_cell_refinement
;
CrysAlisPro, Agilent Technologies,
Version 1.171.36.20 (release 27-06-2012 CrysAlis171 .NET)
(compiled Jul 11 2012,15:38:31)
;
_computing_data_collection
;
CrysAlisPro, Agilent Technologies,
Version 1.171.36.20 (release 27-06-2012 CrysAlis171 .NET)
(compiled Jul 11 2012,15:38:31)
;
_computing_data_reduction
;
CrysAlisPro, Agilent Technologies,
Version 1.171.36.20 (release 27-06-2012 CrysAlis171 .NET)
(compiled Jul 11 2012,15:38:31)
;
_computing_molecular_graphics 'XD2006   (Volkov et al, 2006)'
_computing_publication_material 'XD2006   (Volkov et al, 2006)'
_computing_structure_refinement 'XD2006   (Volkov et al, 2006)'
_computing_structure_solution 'SHELXS-97 (Sheldrick, 1997)'
_diffrn_ambient_temperature 104.8(4)
_diffrn_measured_fraction_theta_full 0.9941
_diffrn_measured_fraction_theta_max 0.9936
_diffrn_measurement_device_type 'Xcalibur, Eos, Nova'
_diffrn_measurement_method '\f and \w scans'
_diffrn_radiation_monochromator mirror
_diffrn_radiation_probe x-ray
_diffrn_radiation_source 'Mova (Mo) X-ray Source'
_diffrn_radiation_type MoK\a
_diffrn_radiation_wavelength 0.7107
_diffrn_reflns_av_R_equivalents 0.0000
_diffrn_reflns_av_sigmaI/netI 0.0307
_diffrn_reflns_limit_h_max 15
_diffrn_reflns_limit_h_min -15
_diffrn_reflns_limit_k_max 33
_diffrn_reflns_limit_k_min 0
_diffrn_reflns_limit_l_max 17
_diffrn_reflns_limit_l_min -17
_diffrn_reflns_number 54090
_diffrn_reflns_theta_full 52.0093
_diffrn_reflns_theta_max 51.99
_diffrn_reflns_theta_min 3.04
_exptl_absorpt_coefficient_mu 0.336
_exptl_absorpt_correction_T_max 0.9331
_exptl_absorpt_correction_T_min 0.7711
_exptl_absorpt_correction_type gaussian
_exptl_absorpt_process_details 'Bruker AXS, 2004'
_exptl_crystal_colour yellow
_exptl_crystal_density_diffrn 1.378
_exptl_crystal_density_method 'not measured'
_exptl_crystal_description block
_exptl_crystal_F_000 352
_exptl_crystal_size_max 0.82
_exptl_crystal_size_mid 0.42
_exptl_crystal_size_min 0.21
_refine_diff_density_max 0.202
_refine_diff_density_min -0.376
_refine_diff_density_rms 0.043
_refine_ls_abs_structure_details 'Flack H D (1983), Acta Cryst. A39, 876-881'
_refine_ls_abs_structure_Flack -0.003(16)
_refine_ls_extinction_method none
_refine_ls_goodness_of_fit_ref 1.1847
_refine_ls_matrix_type full
_refine_ls_number_parameters 290
_refine_ls_number_reflns 8622
_refine_ls_number_restraints 0
_refine_ls_R_factor_all 0.0191
_refine_ls_R_factor_gt 0.0179
_refine_ls_shift/su_max 0.0001
_refine_ls_shift/su_mean 0.000
_refine_ls_structure_factor_coef Fsqd
_refine_ls_weighting_details
;
     calc w=1/[\s^2^(Fo^2^)+(0.0398P)^2^+0.0106P] where P=(Fo^2^+2Fc^2^)/3
     calc w2 = 1/[s^2^(Fo^2^)]
;
_refine_ls_weighting_scheme calc
_refine_ls_wR_factor_ref 0.0420
_reflns_number_gt 8769
_reflns_number_total 8992
_reflns_threshold_expression >2sigma(I)
_cod_data_source_file c4ra07953a2.cif
_cod_data_source_block ethionamide
_cod_depositor_comments
;
 Marking atom 'DUM0' as a dummy atom.

 Antanas Vaitkus,
 2017-02-20

 Adding the _atom_site_type_symbol data item.

 Antanas Vaitkus,
 2017-02-20

The following automatic conversions were performed:

'_symmetry_cell_setting' value 'Monoclinic' changed to 'monoclinic'
according to
/usr/data/users/saulius/crontab/automatic-downloads/rss-feeds/RSC/lib/dictionaries/cif_core.dic
dictionary named 'cif_core.dic' version 2.4.2 from 2011-04-26.

Automatic conversion script
Id: cif_fix_values 2827 2014-09-09 07:05:25Z andrius 
;
_cod_original_cell_volume 801.02(3)
_cod_original_sg_symbol_H-M Ia
_cod_database_code 7218151

loop_
_symmetry_equiv_pos_as_xyz
'x, y, z'
'x+1/2, -y, z'
'x+1/2, y+1/2, z+1/2'
'x+1, -y+1/2, z+1/2'

loop_
_atom_local_axes_label
_atom_local_axes_atom0
_atom_local_axes_ax1
_atom_local_axes_atom1
_atom_local_axes_atom2
_atom_local_axes_ax2
S(1) C(8) X S(1) N(2) Y
N(1) C(3) Z N(1) C(4) Y
N(2) H(2A) Z N(2) H(2B) Y
C(1) C(2) Z C(1) C(5) Y
C(2) H(2) Z C(2) C(3) Y
C(3) H(3) Z C(3) N(1) Y
C(4) N(1) Z C(4) C(5) Y
C(5) H(5) Z C(5) C(4) Y
C(6) H(6A) Z C(6) H(6B) Y
C(7) H(7A) Z C(7) H(7C) Y
C(8) N(2) Z C(8) C(1) Y
H(2) C(2) Z H(2) C(1) Y
H(2A) N(2) Z H(2A) H(2B) Y
H(2B) N(2) Z H(2B) H(2A) Y
H(3) C(3) Z H(3) N(1) Y
H(5) C(5) Z H(5) C(4) Y
H(6A) C(6) Z H(6A) H(6B) Y
H(6B) C(6) Z H(6B) H(6A) Y
H(7A) C(7) Z H(7A) H(7B) Y
H(7B) C(7) Z H(7B) H(7A) Y
H(7C) C(7) Z H(7C) H(7A) Y

loop_
_atom_rho_multipole_label
_atom_rho_multipole_coeff_Pv
_atom_rho_multipole_coeff_P00
_atom_rho_multipole_coeff_P11
_atom_rho_multipole_coeff_P1-1
_atom_rho_multipole_coeff_P10
_atom_rho_multipole_coeff_P20
_atom_rho_multipole_coeff_P21
_atom_rho_multipole_coeff_P2-1
_atom_rho_multipole_coeff_P22
_atom_rho_multipole_coeff_P2-2
_atom_rho_multipole_coeff_P30
_atom_rho_multipole_coeff_P31
_atom_rho_multipole_coeff_P3-1
_atom_rho_multipole_coeff_P32
_atom_rho_multipole_coeff_P3-2
_atom_rho_multipole_coeff_P33
_atom_rho_multipole_coeff_P3-3
_atom_rho_multipole_coeff_P40
_atom_rho_multipole_coeff_P41
_atom_rho_multipole_coeff_P4-1
_atom_rho_multipole_coeff_P42
_atom_rho_multipole_coeff_P4-2
_atom_rho_multipole_coeff_P43
_atom_rho_multipole_coeff_P4-3
_atom_rho_multipole_coeff_P44
_atom_rho_multipole_coeff_P4-4
_atom_rho_multipole_kappa_prime
_atom_rho_multipole_kappa_dprime0
_atom_rho_multipole_kappa_dprime1
_atom_rho_multipole_kappa_dprime2
_atom_rho_multipole_kappa_dprime3
_atom_rho_multipole_kappa_dprime4
S(1) 6.87 0.00 -0.05(3) 0.00(8) 0.00 -0.037(16) 0.00 0.00 -0.093(15) -0.012(16) 0.00 -0.07(4) 0.04(5) 0.00 0.00 -0.01(6) 0.06(3) -0.002(13) 0.00 0.00 -0.009(11) 0.010(11) 0.00 0.00 0.032(10) -0.024(10) 0.97 1.08 1.08 1.08 1.08 1.08
N(1) 4.79 0.00 -0.012(16) -0.094(19) -0.045(16) 0.058(13) 0.020(12) 0.038(11) -0.093(12) 0.017(12) 0.137(16) -0.027(14) -0.011(13) 0.067(18) -0.004(13) 0.029(12) 0.005(18) 0.00 0.00 0.00 0.00 0.00 0.00 0.00 0.00 0.00 0.98 0.96 0.96 0.96 0.96 0.96
N(2) 4.73 0.00 -0.034(18) -0.040(18) 0.00(2) -0.025(14) 0.010(14) 0.007(13) -0.023(14) -0.023(14) 0.15(3) -0.006(14) 0.002(15) 0.109(15) -0.015(15) 0.024(14) -0.051(16) 0.00 0.00 0.00 0.00 0.00 0.00 0.00 0.00 0.00 0.99 0.90 0.90 0.90 0.90 0.90
C(1) 3.96 0.00 0.04(3) 0.05(3) 0.07(3) 0.165(19) -0.020(18) -0.042(17) -0.145(19) 0.011(18) 0.30(3) -0.01(2) -0.04(3) 0.18(3) -0.01(2) -0.05(2) -0.01(2) 0.00 0.00 0.00 0.00 0.00 0.00 0.00 0.00 0.00 0.95 0.88 0.88 0.88 0.88 0.88
C(2) 3.92 0.00 0.00(3) 0.06(3) -0.02(3) 0.065(19) -0.006(18) -0.001(18) -0.192(18) -0.042(19) 0.29(3) 0.05(2) -0.01(2) 0.24(3) 0.04(2) 0.00(2) -0.05(3) 0.00 0.00 0.00 0.00 0.00 0.00 0.00 0.00 0.00 0.96 0.89 0.89 0.89 0.89 0.89
C(3) 3.97 0.00 0.01(3) -0.04(3) -0.06(3) 0.12(2) 0.006(18) -0.035(18) -0.212(19) -0.002(19) 0.29(2) 0.05(2) 0.03(3) 0.18(3) -0.01(2) -0.04(2) -0.03(2) 0.00 0.00 0.00 0.00 0.00 0.00 0.00 0.00 0.00 0.96 0.89 0.89 0.89 0.89 0.89
C(4) 4.39 0.00 -0.03(3) -0.02(3) 0.00(3) 0.103(19) -0.007(17) -0.030(17) -0.148(17) 0.002(18) 0.33(3) -0.05(2) -0.02(2) 0.16(3) -0.03(2) 0.06(2) 0.06(2) 0.00 0.00 0.00 0.00 0.00 0.00 0.00 0.00 0.00 0.93 0.91 0.91 0.91 0.91 0.91
C(5) 3.89 0.00 -0.07(3) 0.02(3) -0.03(3) 0.075(19) -0.014(17) 0.017(17) -0.148(18) -0.029(18) 0.25(3) -0.07(2) 0.03(2) 0.22(3) -0.01(2) 0.03(2) -0.03(3) 0.00 0.00 0.00 0.00 0.00 0.00 0.00 0.00 0.00 0.96 0.89 0.89 0.89 0.89 0.89
C(6) 3.87 0.00 0.004(19) -0.01(3) 0.03(3) -0.02(2) -0.015(17) -0.006(19) -0.033(18) 0.034(17) 0.21(3) -0.009(18) -0.06(2) -0.11(3) -0.02(2) 0.005(19) -0.17(2) 0.00 0.00 0.00 0.00 0.00 0.00 0.00 0.00 0.00 0.94 0.95 0.95 0.95 0.95 0.95
C(7) 4.33 0.00 0.05(3) -0.03(3) 0.08(4) 0.02(3) -0.03(2) -0.02(2) 0.023(19) 0.00(2) 0.20(3) 0.10(3) -0.02(2) -0.06(3) 0.12(3) 0.03(2) -0.17(3) 0.00 0.00 0.00 0.00 0.00 0.00 0.00 0.00 0.00 0.93 0.89 0.89 0.89 0.89 0.89
C(8) 3.97 0.00 0.02(2) -0.04(3) -0.03(2) 0.131(17) -0.004(14) 0.019(14) -0.166(15) -0.021(15) 0.26(2) -0.026(18) 0.02(2) 0.15(3) -0.006(17) -0.006(17) -0.06(2) 0.00 0.00 0.00 0.00 0.00 0.00 0.00 0.00 0.00 0.95 0.96 0.96 0.96 0.96 0.96
H(2) 0.92 0.00 0.00 0.00 0.15(2) 0.10(3) 0.00 0.00 0.00 0.00 0.00 0.00 0.00 0.00 0.00 0.00 0.00 0.00 0.00 0.00 0.00 0.00 0.00 0.00 0.00 0.00 1.20 1.20 1.20 1.20 1.20 1.20
H(2A) 0.88 0.00 0.00 0.00 0.21(3) 0.10(4) 0.00 0.00 0.00 0.00 0.00 0.00 0.00 0.00 0.00 0.00 0.00 0.00 0.00 0.00 0.00 0.00 0.00 0.00 0.00 0.00 1.20 1.20 1.20 1.20 1.20 1.20
H(2B) 0.92 0.00 0.00 0.00 0.21(3) 0.05(3) 0.00 0.00 0.00 0.00 0.00 0.00 0.00 0.00 0.00 0.00 0.00 0.00 0.00 0.00 0.00 0.00 0.00 0.00 0.00 0.00 1.20 1.20 1.20 1.20 1.20 1.20
H(3) 0.95 0.00 0.00 0.00 0.20(3) 0.13(3) 0.00 0.00 0.00 0.00 0.00 0.00 0.00 0.00 0.00 0.00 0.00 0.00 0.00 0.00 0.00 0.00 0.00 0.00 0.00 0.00 1.20 1.20 1.20 1.20 1.20 1.20
H(5) 0.94 0.00 0.00 0.00 0.14(2) 0.02(3) 0.00 0.00 0.00 0.00 0.00 0.00 0.00 0.00 0.00 0.00 0.00 0.00 0.00 0.00 0.00 0.00 0.00 0.00 0.00 0.00 1.20 1.20 1.20 1.20 1.20 1.20
H(6A) 0.89 0.00 0.00 0.00 0.17(3) 0.12(3) 0.00 0.00 0.00 0.00 0.00 0.00 0.00 0.00 0.00 0.00 0.00 0.00 0.00 0.00 0.00 0.00 0.00 0.00 0.00 0.00 1.20 1.20 1.20 1.20 1.20 1.20
H(6B) 0.90 0.00 0.00 0.00 0.18(3) -0.02(4) 0.00 0.00 0.00 0.00 0.00 0.00 0.00 0.00 0.00 0.00 0.00 0.00 0.00 0.00 0.00 0.00 0.00 0.00 0.00 0.00 1.20 1.20 1.20 1.20 1.20 1.20
H(7A) 0.97 0.00 0.00 0.00 0.13(3) 0.01(4) 0.00 0.00 0.00 0.00 0.00 0.00 0.00 0.00 0.00 0.00 0.00 0.00 0.00 0.00 0.00 0.00 0.00 0.00 0.00 0.00 1.20 1.20 1.20 1.20 1.20 1.20
H(7B) 0.95 0.00 0.00 0.00 0.15(3) 0.09(3) 0.00 0.00 0.00 0.00 0.00 0.00 0.00 0.00 0.00 0.00 0.00 0.00 0.00 0.00 0.00 0.00 0.00 0.00 0.00 0.00 1.20 1.20 1.20 1.20 1.20 1.20
H(7C) 0.98 0.00 0.00 0.00 0.12(3) -0.03(4) 0.00 0.00 0.00 0.00 0.00 0.00 0.00 0.00 0.00 0.00 0.00 0.00 0.00 0.00 0.00 0.00 0.00 0.00 0.00 0.00 1.20 1.20 1.20 1.20 1.20 1.20

loop_
_atom_site_aniso_label
_atom_site_aniso_U_11
_atom_site_aniso_U_22
_atom_site_aniso_U_33
_atom_site_aniso_U_12
_atom_site_aniso_U_13
_atom_site_aniso_U_23
S(1) 0.01777(2) 0.00992(2) 0.01123(2) -0.00096(2) 0.00655(2) 0.00127(2)
N(1) 0.01558(9) 0.01265(8) 0.00857(7) -0.00017(7) 0.00547(7) -0.00017(6)
N(2) 0.0194(1) 0.0132(1) 0.0095(1) -0.0043(1) 0.0066(1) -0.0019(1)
C(1) 0.01284(8) 0.00980(7) 0.00828(7) -0.00029(6) 0.00467(6) -0.00019(5)
C(2) 0.0176(1) 0.0103(1) 0.0099(1) -0.0002(1) 0.0064(1) -0.0007(1)
C(3) 0.0179(1) 0.0118(1) 0.0097(1) 0.0001(1) 0.0065(1) -0.0012(1)
C(4) 0.01316(8) 0.01119(8) 0.00856(7) -0.00025(6) 0.00438(6) 0.00057(6)
C(5) 0.01418(8) 0.01008(7) 0.00860(7) -0.00015(6) 0.00482(6) 0.00005(6)
C(6) 0.0193(1) 0.0130(1) 0.0116(1) 0.0002(1) 0.0062(1) 0.0025(1)
C(7) 0.0233(1) 0.0120(1) 0.0170(1) -0.0016(1) 0.0072(1) 0.0007(1)
C(8) 0.01285(8) 0.01012(7) 0.00855(7) -0.00044(6) 0.00464(6) 0.00018(6)
H(2) 0.032(2) 0.016 0.027 0.003 0.016 0.003
H(2A) 0.033(2) 0.030 0.017 -0.008 0.015 -0.002
H(2B) 0.038(3) 0.023 0.023 -0.011 0.013 -0.002
H(3) 0.038(3) 0.023 0.025 0.001 0.018 -0.007
H(5) 0.032(2) 0.017 0.023 -0.001 0.015 -0.005
H(6A) 0.031(2) 0.031 0.023 0.001 0.001 0.004
H(6B) 0.038(3) 0.031 0.032 -0.003 0.019 0.003
H(7A) 0.040(3) 0.033 0.048 -0.003 0.030 -0.004
H(7B) 0.047(3) 0.036 0.032 -0.002 0.003 -0.006
H(7C) 0.046(3) 0.022 0.036 0.001 0.023 0.011

loop_
_atom_site_label
_atom_site_type_symbol
_atom_site_fract_x
_atom_site_fract_y
_atom_site_fract_z
_atom_site_occupancy
_atom_site_U_iso_or_equiv
_atom_site_calc_flag
S(1) S 0.77142 0.15580 0.01702 1.0000 0.013 ?
N(1) N 0.67386(5) 0.01724(2) 0.60380(4) 1.0000 0.013 ?
N(2) N 0.61141(5) -0.00502(2) -0.04949(4) 1.0000 0.014 ?
C(1) C 0.67240(4) 0.04492(2) 0.25384(3) 1.0000 0.011 ?
C(2) C 0.66348(5) 0.11734(2) 0.36260(4) 1.0000 0.013 ?
C(3) C 0.66434(5) 0.09999(2) 0.53570(4) 1.0000 0.013 ?
C(4) C 0.68524(4) -0.05301(2) 0.50118(4) 1.0000 0.011 ?
C(5) C 0.68374(4) -0.04149(2) 0.32524(3) 1.0000 0.011 ?
C(6) C 0.70443(5) -0.14333(2) 0.59162(4) 1.0000 0.015 ?
C(7) C 0.70678(6) -0.22441(2) 0.47507(5) 1.0000 0.018 ?
C(8) C 0.67776(4) 0.06037(2) 0.06865(4) 1.0000 0.011 ?
H(2) H 0.65658 0.18493 0.31222 1.0000 0.026 ?
H(2A) H 0.62565 0.00046 -0.17154 1.0000 0.027 ?
H(2B) H 0.54038 -0.05885 -0.02386 1.0000 0.029 ?
H(3) H 0.66044 0.15488 0.62347 1.0000 0.029 ?
H(5) H 0.69325 -0.09928 0.24631 1.0000 0.025 ?
H(6A) H 0.83357 -0.14092 0.71305 1.0000 0.031 ?
H(6B) H 0.58576 -0.15131 0.64845 1.0000 0.034 ?
H(7A) H 0.82517 -0.22479 0.42315 1.0000 0.040 ?
H(7B) H 0.57254 -0.22902 0.36637 1.0000 0.041 ?
H(7C) H 0.71924 -0.28110 0.55815 1.0000 0.035 ?
DUM0 . 0.00000 0.00000 0.00000 . . dum

loop_
_atom_type_symbol
_atom_type_description
_atom_type_scat_dispersion_real
_atom_type_scat_dispersion_imag
_atom_type_scat_source
C C 0.0033 0.0016 'International Tables Vol C Tables 4.2.6.8 and 6.1.1.4'
H H 0.0000 0.0000 'International Tables Vol C Tables 4.2.6.8 and 6.1.1.4'
O O 0.0106 0.0060 'International Tables Vol C Tables 4.2.6.8 and 6.1.1.4'

loop_
_geom_angle_atom_site_label_1
_geom_angle_atom_site_label_2
_geom_angle_atom_site_label_3
_geom_angle
_geom_angle_site_symmetry_1
_geom_angle_site_symmetry_2
_geom_angle_site_symmetry_3
_geom_angle_publ_flag
C(3) N(1) C(4) 118.80(2) 1_555 1_555 1_555 yes
C(8) N(2) H(2A) 119.29(3) 1_555 1_555 1_555 yes
C(8) N(2) H(2B) 122.19(3) 1_555 1_555 1_555 yes
H(2A) N(2) H(2B) 118.44(3) 1_555 1_555 1_555 yes
C(2) C(1) C(5) 118.29(2) 1_555 1_555 1_555 yes
C(2) C(1) C(8) 120.33(2) 1_555 1_555 1_555 yes
C(5) C(1) C(8) 121.34(2) 1_555 1_555 1_555 yes
C(1) C(2) C(3) 118.39(2) 1_555 1_555 1_555 yes
C(1) C(2) H(2) 120.16(2) 1_555 1_555 1_555 yes
C(3) C(2) H(2) 121.45(2) 1_555 1_555 1_555 yes
N(1) C(3) C(2) 123.37(2) 1_555 1_555 1_555 yes
N(1) C(3) H(3) 116.75(2) 1_555 1_555 1_555 yes
C(2) C(3) H(3) 119.87(3) 1_555 1_555 1_555 yes
N(1) C(4) C(5) 121.48(2) 1_555 1_555 1_555 yes
N(1) C(4) C(6) 115.14(2) 1_555 1_555 1_555 yes
C(5) C(4) C(6) 123.37(2) 1_555 1_555 1_555 yes
C(1) C(5) C(4) 119.66(2) 1_555 1_555 1_555 yes
C(1) C(5) H(5) 120.64(2) 1_555 1_555 1_555 yes
C(4) C(5) H(5) 119.69(2) 1_555 1_555 1_555 yes
C(4) C(6) C(7) 116.11(3) 1_555 1_555 1_555 yes
C(4) C(6) H(6A) 107.74(3) 1_555 1_555 1_555 yes
C(4) C(6) H(6B) 109.37(3) 1_555 1_555 1_555 yes
C(7) C(6) H(6A) 112.50(3) 1_555 1_555 1_555 yes
C(7) C(6) H(6B) 109.17(3) 1_555 1_555 1_555 yes
H(6A) C(6) H(6B) 100.83(3) 1_555 1_555 1_555 yes
C(6) C(7) H(7A) 114.21(3) 1_555 1_555 1_555 yes
C(6) C(7) H(7B) 110.73(3) 1_555 1_555 1_555 yes
C(6) C(7) H(7C) 106.02(3) 1_555 1_555 1_555 yes
H(7A) C(7) H(7B) 108.17(3) 1_555 1_555 1_555 yes
H(7A) C(7) H(7C) 108.92(3) 1_555 1_555 1_555 yes
H(7B) C(7) H(7C) 108.65(3) 1_555 1_555 1_555 yes
S(1) C(8) N(2) 122.10(2) 1_555 1_555 1_555 yes
S(1) C(8) C(1) 120.676(18) 1_555 1_555 1_555 yes
N(2) C(8) C(1) 117.20(2) 1_555 1_555 1_555 yes

loop_
_geom_bond_atom_site_label_1
_geom_bond_atom_site_label_2
_geom_bond_distance
_geom_bond_site_symmetry_1
_geom_bond_site_symmetry_2
_geom_bond_publ_flag
S(1) C(8) 1.6849(3) 1_555 1_555 yes
N(1) C(3) 1.3433(4) 1_555 1_555 yes
N(1) C(4) 1.3479(4) 1_555 1_555 yes
N(2) C(8) 1.3281(4) 1_555 1_555 yes
N(2) H(2A) 1.0088(3) 1_555 1_555 yes
N(2) H(2B) 1.0088(3) 1_555 1_555 yes
C(1) C(2) 1.3992(3) 1_555 1_555 yes
C(1) C(5) 1.4029(3) 1_555 1_555 yes
C(1) C(8) 1.4984(3) 1_555 1_555 yes
C(2) C(3) 1.3939(4) 1_555 1_555 yes
C(2) H(2) 1.0824(3) 1_555 1_555 yes
C(3) H(3) 1.0825(3) 1_555 1_555 yes
C(4) C(5) 1.4011(3) 1_555 1_555 yes
C(4) C(6) 1.5145(4) 1_555 1_555 yes
C(5) H(5) 1.0825(3) 1_555 1_555 yes
C(6) C(7) 1.5281(5) 1_555 1_555 yes
C(6) H(6A) 1.0916(3) 1_555 1_555 yes
C(6) H(6B) 1.0926(4) 1_555 1_555 yes
C(7) H(7A) 1.0584(4) 1_555 1_555 yes
C(7) H(7B) 1.0588(4) 1_555 1_555 yes
C(7) H(7C) 1.0592(3) 1_555 1_555 yes

loop_
_geom_torsion_atom_site_label_1
_geom_torsion_atom_site_label_2
_geom_torsion_atom_site_label_3
_geom_torsion_atom_site_label_4
_geom_torsion
_geom_torsion_site_symmetry_1
_geom_torsion_site_symmetry_2
_geom_torsion_site_symmetry_3
_geom_torsion_site_symmetry_4
_geom_torsion_publ_flag
C(4) N(1) C(3) C(2) 0.7(1) 1_555 1_555 1_555 1_555 yes
C(3) N(1) C(4) C(5) -1.2(1) 1_555 1_555 1_555 1_555 yes
C(3) N(1) C(4) C(6) 177.4(1) 1_555 1_555 1_555 1_555 yes
C(4) N(1) C(3) H(3) -178.0(1) 1_555 1_555 1_555 1_555 yes
H(2A) N(2) C(8) S(1) 4.3(1) 1_555 1_555 1_555 1_555 yes
H(2A) N(2) C(8) C(1) -173.8(1) 1_555 1_555 1_555 1_555 yes
H(2B) N(2) C(8) S(1) -172.4(1) 1_555 1_555 1_555 1_555 yes
H(2B) N(2) C(8) C(1) 9.5(1) 1_555 1_555 1_555 1_555 yes
C(5) C(1) C(2) C(3) -0.6(1) 1_555 1_555 1_555 1_555 yes
C(2) C(1) C(5) C(4) 0.2(1) 1_555 1_555 1_555 1_555 yes
C(5) C(1) C(2) H(2) 179.2(1) 1_555 1_555 1_555 1_555 yes
C(2) C(1) C(5) H(5) -179.0(1) 1_555 1_555 1_555 1_555 yes
C(2) C(1) C(8) S(1) 27.0(1) 1_555 1_555 1_555 1_555 yes
C(2) C(1) C(8) N(2) -154.9(1) 1_555 1_555 1_555 1_555 yes
C(8) C(1) C(2) C(3) -178.2(1) 1_555 1_555 1_555 1_555 yes
C(8) C(1) C(2) H(2) 1.6(1) 1_555 1_555 1_555 1_555 yes
C(5) C(1) C(8) S(1) -150.5(1) 1_555 1_555 1_555 1_555 yes
C(5) C(1) C(8) N(2) 27.6(1) 1_555 1_555 1_555 1_555 yes
C(8) C(1) C(5) C(4) 177.8(1) 1_555 1_555 1_555 1_555 yes
C(8) C(1) C(5) H(5) -1.4(1) 1_555 1_555 1_555 1_555 yes
C(1) C(2) C(3) N(1) 0.2(1) 1_555 1_555 1_555 1_555 yes
C(1) C(2) C(3) H(3) 178.8(1) 1_555 1_555 1_555 1_555 yes
H(2) C(2) C(3) N(1) -179.6(1) 1_555 1_555 1_555 1_555 yes
H(2) C(2) C(3) H(3) -1.0(1) 1_555 1_555 1_555 1_555 yes
N(1) C(4) C(5) C(1) 0.7(1) 1_555 1_555 1_555 1_555 yes
N(1) C(4) C(5) H(5) 179.9(1) 1_555 1_555 1_555 1_555 yes
N(1) C(4) C(6) C(7) 176.9(1) 1_555 1_555 1_555 1_555 yes
N(1) C(4) C(6) H(6A) -55.9(1) 1_555 1_555 1_555 1_555 yes
N(1) C(4) C(6) H(6B) 52.9(1) 1_555 1_555 1_555 1_555 yes
C(6) C(4) C(5) C(1) -177.8(1) 1_555 1_555 1_555 1_555 yes
C(5) C(4) C(6) C(7) -4.5(1) 1_555 1_555 1_555 1_555 yes
C(6) C(4) C(5) H(5) 1.5(1) 1_555 1_555 1_555 1_555 yes
C(5) C(4) C(6) H(6A) 122.7(1) 1_555 1_555 1_555 1_555 yes
C(5) C(4) C(6) H(6B) -128.6(1) 1_555 1_555 1_555 1_555 yes
C(4) C(6) C(7) H(7A) 60.7(1) 1_555 1_555 1_555 1_555 yes
C(4) C(6) C(7) H(7B) -61.7(1) 1_555 1_555 1_555 1_555 yes
C(4) C(6) C(7) H(7C) -179.4(1) 1_555 1_555 1_555 1_555 yes
H(6A) C(6) C(7) H(7A) -64.1(1) 1_555 1_555 1_555 1_555 yes
H(6A) C(6) C(7) H(7B) 173.5(1) 1_555 1_555 1_555 1_555 yes
H(6A) C(6) C(7) H(7C) 55.8(1) 1_555 1_555 1_555 1_555 yes
H(6B) C(6) C(7) H(7A) -175.2(1) 1_555 1_555 1_555 1_555 yes
H(6B) C(6) C(7) H(7B) 62.4(1) 1_555 1_555 1_555 1_555 yes
H(6B) C(6) C(7) H(7C) -55.2(1) 1_555 1_555 1_555 1_555 yes
